data_4064601
loop_
_publ_author_name
'Emerich, Brian M.'
'Moore, Curtis E.'
'Fox, Brian J.'
'Rheingold, Arnold L.'
'Figueroa, Joshua S.'

_publ_section_title
;
 Protecting-Group-Free Access to a Three-Coordinate Nickel(0)
 Tris-isocyanide
;
_journal_issue 9
_journal_name_full Organometallics
_journal_page_first 2598
_journal_paper_doi 10.1021/om200209w
_journal_volume 30
_journal_year 2011
_chemical_formula_sum 'C73 H91 Cl N2 Ni O'
_chemical_formula_weight 1106.64
_chemical_name_common NiCl(PhCH2C=NArDipp2)(CNArDipp2)
_chemical_name_systematic
; 
 ? 
;
_space_group_IT_number 19
_symmetry_cell_setting orthorhombic
_symmetry_space_group_name_Hall 'P 2ac 2ab'
_symmetry_space_group_name_H-M 'P 21 21 21'
_atom_sites_solution_hydrogens geom
_atom_sites_solution_primary direct
_atom_sites_solution_secondary difmap
_audit_creation_method SHELXL-97
_cell_angle_alpha 90.000(5)
_cell_angle_beta 90.000(5)
_cell_angle_gamma 90.000(5)
_cell_formula_units_Z 4
_cell_length_a 13.071(5)
_cell_length_b 15.417(5)
_cell_length_c 31.936(5)
_cell_measurement_reflns_used 9940
_cell_measurement_temperature 100(2)
_cell_measurement_theta_max 64.89
_cell_measurement_theta_min 3.65
_cell_volume 6436(3)
_computing_cell_refinement 'Bruker SAINT'
_computing_data_collection 'Bruker APEX2'
_computing_data_reduction 'Bruker SAINT'
_computing_molecular_graphics 'Bruker SHELXTL'
_computing_publication_material 'Bruker SHELXTL'
_computing_structure_refinement 'SHELXL-97 (Sheldrick, 2008)'
_computing_structure_solution 'SHELXS-97 (Sheldrick, 2008)'
_diffrn_ambient_temperature 100(2)
_diffrn_measured_fraction_theta_full 0.983
_diffrn_measured_fraction_theta_max 0.983
_diffrn_measurement_device_type 'Bruker APEX CCD'
_diffrn_measurement_method '\f and \w scans'
_diffrn_radiation_monochromator graphite
_diffrn_radiation_source 'fine-focus sealed tube'
_diffrn_radiation_type MoK\a
_diffrn_radiation_wavelength 0.71073
_diffrn_reflns_av_R_equivalents 0.0474
_diffrn_reflns_av_sigmaI/netI 0.0442
_diffrn_reflns_limit_h_max 14
_diffrn_reflns_limit_h_min -15
_diffrn_reflns_limit_k_max 18
_diffrn_reflns_limit_k_min -17
_diffrn_reflns_limit_l_max 37
_diffrn_reflns_limit_l_min -37
_diffrn_reflns_number 42388
_diffrn_reflns_theta_full 24.98
_diffrn_reflns_theta_max 24.98
_diffrn_reflns_theta_min 1.28
_exptl_absorpt_coefficient_mu 0.386
_exptl_absorpt_correction_T_max 0.9408
_exptl_absorpt_correction_T_min 0.9096
_exptl_absorpt_correction_type multi-scan
_exptl_absorpt_process_details SADABS
_exptl_crystal_colour yellow
_exptl_crystal_density_diffrn 1.142
_exptl_crystal_density_meas ?
_exptl_crystal_density_method 'not measured'
_exptl_crystal_description Block
_exptl_crystal_F_000 2384
_exptl_crystal_size_max 0.25
_exptl_crystal_size_mid 0.21
_exptl_crystal_size_min 0.16
_refine_diff_density_max 0.883
_refine_diff_density_min -0.791
_refine_diff_density_rms 0.065
_refine_ls_abs_structure_details 'Flack H D (1983), Acta Cryst. A39, 876-881'
_refine_ls_abs_structure_Flack 0.275(14)
_refine_ls_extinction_coef 'not measured'
_refine_ls_extinction_method none
_refine_ls_goodness_of_fit_ref 1.037
_refine_ls_hydrogen_treatment constr
_refine_ls_matrix_type full
_refine_ls_number_parameters 722
_refine_ls_number_reflns 10834
_refine_ls_number_restraints 0
_refine_ls_restrained_S_all 1.037
_refine_ls_R_factor_all 0.0568
_refine_ls_R_factor_gt 0.0521
_refine_ls_shift/su_max 0.001
_refine_ls_shift/su_mean 0.000
_refine_ls_structure_factor_coef Fsqd
_refine_ls_weighting_details 'calc w=1/[\s^2^(Fo^2^)+(0.0923P)^2^+4.0183P] where P=(Fo^2^+2Fc^2^)/3'
_refine_ls_weighting_scheme calc
_refine_ls_wR_factor_gt 0.1430
_refine_ls_wR_factor_ref 0.1472
_reflns_number_gt 10008
_reflns_number_total 10834
_reflns_threshold_expression >2\s(I)
_cod_data_source_file om200209w_si_003.cif
_cod_data_source_block jfig357
_cod_depositor_comments
;
The following automatic conversions were performed:

'_symmetry_cell_setting' value 'Orthorhombic' changed to
'orthorhombic' according to
/home/saulius/struct/CIF-dictionaries/cif_core.dic dictionary named
'cif_core.dic' version 2.4.1 from 2010-06-29.

Automatic conversion script
Id: cif_fix_values 1715 2011-07-08 13:25:40Z adriana 

The following automatic conversions were performed:

'_exptl_crystal_density_meas' value 'not measured' was changed to '?'
- the value is perceived as not measured.

Automatic conversion script
Id: cif_fix_values 3008 2015-01-20 13:52:24Z robertas 
;
_cod_original_sg_symbol_H-M P2(1)2(1)2(1)
_cod_database_code 4064601

loop_
_symmetry_equiv_pos_as_xyz
'x, y, z'
'-x+1/2, -y, z+1/2'
'x+1/2, -y+1/2, -z'
'-x, y+1/2, -z+1/2'

loop_
_atom_site_label
_atom_site_type_symbol
_atom_site_fract_x
_atom_site_fract_y
_atom_site_fract_z
_atom_site_U_iso_or_equiv
_atom_site_adp_type
_atom_site_occupancy
_atom_site_symmetry_multiplicity
_atom_site_calc_flag
_atom_site_refinement_flags
Ni1 Ni 0.07416(4) 0.01782(3) 0.362498(16) 0.03897(15) Uani 1 1 d .
Cl1 Cl -0.00771(7) -0.06978(6) 0.32037(3) 0.0346(2) Uani 1 1 d .
N1 N 0.13606(19) 0.11730(17) 0.33636(8) 0.0198(5) Uani 1 1 d .
N2 N 0.0204(2) -0.06556(17) 0.44181(8) 0.0203(5) Uani 1 1 d .
C1 C 0.1580(2) 0.1078(2) 0.37463(9) 0.0203(6) Uani 1 1 d .
C2 C 0.0449(2) -0.0355(2) 0.41118(10) 0.0247(7) Uani 1 1 d .
C3 C 0.2209(3) 0.1537(2) 0.40589(11) 0.0270(7) Uani 1 1 d .
H3A H 0.1765 0.1718 0.4294 0.032 Uiso 1 1 calc R
H3B H 0.2492 0.2068 0.3929 0.032 Uiso 1 1 calc R
C4 C 0.3089(2) 0.0997(2) 0.42321(10) 0.0253(7) Uani 1 1 d .
C5 C 0.3603(3) 0.1301(2) 0.45830(11) 0.0318(8) Uani 1 1 d .
H5 H 0.3364 0.1807 0.4722 0.038 Uiso 1 1 calc R
C6 C 0.4463(3) 0.0872(3) 0.47328(12) 0.0361(8) Uani 1 1 d .
H6 H 0.4823 0.1097 0.4967 0.043 Uiso 1 1 calc R
C7 C 0.4794(3) 0.0124(3) 0.45433(12) 0.0399(9) Uani 1 1 d .
H7 H 0.5377 -0.0173 0.4648 0.048 Uiso 1 1 calc R
C8 C 0.4273(3) -0.0194(3) 0.41991(12) 0.0424(9) Uani 1 1 d .
H8 H 0.4497 -0.0713 0.4067 0.051 Uiso 1 1 calc R
C9 C 0.3426(3) 0.0242(3) 0.40459(11) 0.0337(8) Uani 1 1 d .
H9 H 0.3073 0.0018 0.3809 0.040 Uiso 1 1 calc R
C10 C 0.1558(2) 0.1768(2) 0.30371(9) 0.0194(6) Uani 1 1 d .
C11 C 0.0768(2) 0.23416(19) 0.29178(9) 0.0190(6) Uani 1 1 d .
C12 C 0.0950(2) 0.2908(2) 0.25893(10) 0.0226(7) Uani 1 1 d .
H12 H 0.0429 0.3302 0.2507 0.027 Uiso 1 1 calc R
C13 C 0.1876(3) 0.2911(2) 0.23773(10) 0.0246(7) Uani 1 1 d .
H13 H 0.1988 0.3304 0.2153 0.030 Uiso 1 1 calc R
C14 C 0.2631(2) 0.2339(2) 0.24955(10) 0.0247(7) Uani 1 1 d .
H14 H 0.3260 0.2338 0.2346 0.030 Uiso 1 1 calc R
C15 C 0.2504(2) 0.1760(2) 0.28274(10) 0.0205(6) Uani 1 1 d .
C16 C -0.0217(2) 0.2416(2) 0.31572(10) 0.0201(6) Uani 1 1 d .
C17 C -0.1089(2) 0.1931(2) 0.30401(10) 0.0229(6) Uani 1 1 d .
C18 C -0.2006(3) 0.2098(3) 0.32514(12) 0.0327(8) Uani 1 1 d .
H18 H -0.2601 0.1777 0.3179 0.039 Uiso 1 1 calc R
C19 C -0.2068(3) 0.2721(2) 0.35640(12) 0.0343(8) Uani 1 1 d .
H19 H -0.2701 0.2827 0.3701 0.041 Uiso 1 1 calc R
C20 C -0.1219(3) 0.3184(2) 0.36746(11) 0.0301(8) Uani 1 1 d .
H20 H -0.1269 0.3608 0.3889 0.036 Uiso 1 1 calc R
C21 C -0.0278(2) 0.3043(2) 0.34770(10) 0.0226(6) Uani 1 1 d .
C22 C 0.3368(2) 0.1167(2) 0.29404(10) 0.0233(7) Uani 1 1 d .
C23 C 0.4249(3) 0.1504(2) 0.31394(10) 0.0296(7) Uani 1 1 d .
C24 C 0.5075(3) 0.0947(3) 0.32059(13) 0.0424(10) Uani 1 1 d .
H24 H 0.5671 0.1161 0.3341 0.051 Uiso 1 1 calc R
C25 C 0.5043(3) 0.0092(3) 0.30794(14) 0.0450(10) Uani 1 1 d .
H25 H 0.5621 -0.0272 0.3122 0.054 Uiso 1 1 calc R
C26 C 0.4185(3) -0.0235(3) 0.28930(12) 0.0386(8) Uani 1 1 d .
H26 H 0.4169 -0.0828 0.2812 0.046 Uiso 1 1 calc R
C27 C 0.3333(3) 0.0288(2) 0.28194(11) 0.0284(7) Uani 1 1 d .
C28 C -0.1061(3) 0.1275(2) 0.26901(11) 0.0287(7) Uani 1 1 d .
H28 H -0.0372 0.0994 0.2694 0.034 Uiso 1 1 calc R
C29 C -0.1868(3) 0.0556(2) 0.27355(13) 0.0358(8) Uani 1 1 d .
H29A H -0.1732 0.0097 0.2531 0.054 Uiso 1 1 calc R
H29B H -0.2550 0.0800 0.2686 0.054 Uiso 1 1 calc R
H29C H -0.1836 0.0314 0.3019 0.054 Uiso 1 1 calc R
C30 C -0.1193(3) 0.1713(3) 0.22653(12) 0.0388(9) Uani 1 1 d .
H30A H -0.1089 0.1286 0.2042 0.058 Uiso 1 1 calc R
H30B H -0.0691 0.2181 0.2236 0.058 Uiso 1 1 calc R
H30C H -0.1885 0.1954 0.2244 0.058 Uiso 1 1 calc R
C31 C 0.0625(3) 0.3608(2) 0.35960(11) 0.0276(7) Uani 1 1 d .
H31 H 0.1258 0.3335 0.3479 0.033 Uiso 1 1 calc R
C32 C 0.0506(3) 0.4505(3) 0.33965(13) 0.0417(9) Uani 1 1 d .
H32A H 0.1133 0.4841 0.3441 0.063 Uiso 1 1 calc R
H32B H -0.0073 0.4807 0.3525 0.063 Uiso 1 1 calc R
H32C H 0.0382 0.4440 0.3095 0.063 Uiso 1 1 calc R
C33 C 0.0762(3) 0.3695(3) 0.40740(12) 0.0378(8) Uani 1 1 d .
H33A H 0.1419 0.3975 0.4134 0.057 Uiso 1 1 calc R
H33B H 0.0748 0.3118 0.4203 0.057 Uiso 1 1 calc R
H33C H 0.0205 0.4049 0.4189 0.057 Uiso 1 1 calc R
C34 C 0.4343(3) 0.2438(2) 0.32718(11) 0.0324(8) Uani 1 1 d .
H34 H 0.3643 0.2699 0.3269 0.039 Uiso 1 1 calc R
C35 C 0.5007(3) 0.2951(3) 0.29638(13) 0.0437(9) Uani 1 1 d .
H35A H 0.5100 0.3543 0.3068 0.066 Uiso 1 1 calc R
H35B H 0.4670 0.2968 0.2690 0.066 Uiso 1 1 calc R
H35C H 0.5676 0.2668 0.2937 0.066 Uiso 1 1 calc R
C36 C 0.4784(3) 0.2554(3) 0.37164(13) 0.0484(11) Uani 1 1 d .
H36A H 0.4749 0.3167 0.3796 0.073 Uiso 1 1 calc R
H36B H 0.5498 0.2360 0.3721 0.073 Uiso 1 1 calc R
H36C H 0.4384 0.2207 0.3915 0.073 Uiso 1 1 calc R
C37 C 0.2430(3) -0.0080(2) 0.25797(12) 0.0327(8) Uani 1 1 d .
H37 H 0.1802 0.0236 0.2672 0.039 Uiso 1 1 calc R
C38 C 0.2568(3) 0.0082(3) 0.21146(13) 0.0455(10) Uani 1 1 d .
H38A H 0.1951 -0.0102 0.1965 0.068 Uiso 1 1 calc R
H38B H 0.3157 -0.0249 0.2012 0.068 Uiso 1 1 calc R
H38C H 0.2684 0.0702 0.2066 0.068 Uiso 1 1 calc R
C39 C 0.2252(3) -0.1053(3) 0.26517(16) 0.0471(11) Uani 1 1 d .
H39A H 0.2199 -0.1167 0.2953 0.071 Uiso 1 1 calc R
H39B H 0.2826 -0.1383 0.2535 0.071 Uiso 1 1 calc R
H39C H 0.1616 -0.1230 0.2513 0.071 Uiso 1 1 calc R
C40 C -0.0148(2) -0.1070(2) 0.47818(10) 0.0201(6) Uani 1 1 d .
C41 C -0.0077(2) -0.0629(2) 0.51593(9) 0.0217(6) Uani 1 1 d .
C42 C -0.0394(2) -0.1080(2) 0.55164(10) 0.0248(7) Uani 1 1 d .
H42 H -0.0362 -0.0804 0.5782 0.030 Uiso 1 1 calc R
C43 C -0.0753(2) -0.1918(2) 0.54893(10) 0.0274(7) Uani 1 1 d .
H43 H -0.0934 -0.2222 0.5737 0.033 Uiso 1 1 calc R
C44 C -0.0852(2) -0.2324(2) 0.51017(10) 0.0263(7) Uani 1 1 d .
H44 H -0.1123 -0.2895 0.5087 0.032 Uiso 1 1 calc R
C45 C -0.0558(2) -0.1904(2) 0.47371(10) 0.0211(6) Uani 1 1 d .
C46 C 0.0325(2) 0.0273(2) 0.51838(9) 0.0214(6) Uani 1 1 d .
C47 C -0.0237(3) 0.0960(2) 0.50080(10) 0.0262(7) Uani 1 1 d .
C48 C 0.0163(3) 0.1797(2) 0.50322(12) 0.0335(8) Uani 1 1 d .
H48 H -0.0206 0.2268 0.4915 0.040 Uiso 1 1 calc R
C49 C 0.1092(3) 0.1948(2) 0.52255(12) 0.0363(8) Uani 1 1 d .
H49 H 0.1358 0.2521 0.5238 0.044 Uiso 1 1 calc R
C50 C 0.1636(3) 0.1274(2) 0.54002(12) 0.0338(8) Uani 1 1 d .
H50 H 0.2267 0.1390 0.5536 0.041 Uiso 1 1 calc R
C51 C 0.1277(3) 0.0425(2) 0.53810(10) 0.0270(7) Uani 1 1 d .
C52 C -0.0710(2) -0.23044(19) 0.43174(10) 0.0216(6) Uani 1 1 d .
C53 C 0.0065(3) -0.2809(2) 0.41337(10) 0.0263(7) Uani 1 1 d .
C54 C -0.0131(3) -0.3223(2) 0.37566(11) 0.0314(8) Uani 1 1 d .
H54 H 0.0383 -0.3576 0.3633 0.038 Uiso 1 1 calc R
C55 C -0.1059(3) -0.3130(2) 0.35589(11) 0.0324(8) Uani 1 1 d .
H55 H -0.1189 -0.3431 0.3305 0.039 Uiso 1 1 calc R
C56 C -0.1797(3) -0.2603(2) 0.37276(11) 0.0300(8) Uani 1 1 d .
H56 H -0.2425 -0.2526 0.3582 0.036 Uiso 1 1 calc R
C57 C -0.1646(2) -0.2181(2) 0.41059(10) 0.0247(7) Uani 1 1 d .
C58 C -0.1295(3) 0.0825(2) 0.48214(11) 0.0312(8) Uani 1 1 d .
H58 H -0.1332 0.0209 0.4724 0.037 Uiso 1 1 calc R
C59 C -0.2111(3) 0.0940(3) 0.51582(13) 0.0412(9) Uani 1 1 d .
H59A H -0.2788 0.0832 0.5037 0.062 Uiso 1 1 calc R
H59B H -0.2083 0.1533 0.5267 0.062 Uiso 1 1 calc R
H59C H -0.1987 0.0528 0.5386 0.062 Uiso 1 1 calc R
C60 C -0.1524(3) 0.1393(3) 0.44464(14) 0.0465(10) Uani 1 1 d .
H60A H -0.2180 0.1220 0.4323 0.070 Uiso 1 1 calc R
H60B H -0.0980 0.1326 0.4238 0.070 Uiso 1 1 calc R
H60C H -0.1561 0.2000 0.4535 0.070 Uiso 1 1 calc R
C61 C 0.1888(3) -0.0297(2) 0.55855(11) 0.0305(8) Uani 1 1 d .
H61 H 0.1550 -0.0859 0.5512 0.037 Uiso 1 1 calc R
C62 C 0.1853(3) -0.0203(3) 0.60631(13) 0.0462(10) Uani 1 1 d .
H62A H 0.2258 -0.0666 0.6192 0.069 Uiso 1 1 calc R
H62B H 0.1143 -0.0243 0.6159 0.069 Uiso 1 1 calc R
H62C H 0.2137 0.0362 0.6143 0.069 Uiso 1 1 calc R
C63 C 0.2993(3) -0.0343(3) 0.54339(15) 0.0459(10) Uani 1 1 d .
H63A H 0.3347 -0.0819 0.5577 0.069 Uiso 1 1 calc R
H63B H 0.3340 0.0205 0.5497 0.069 Uiso 1 1 calc R
H63C H 0.3003 -0.0445 0.5131 0.069 Uiso 1 1 calc R
C64 C 0.1128(3) -0.2856(3) 0.43211(13) 0.0367(9) Uani 1 1 d .
H64 H 0.1121 -0.2507 0.4585 0.044 Uiso 1 1 calc R
C65 C 0.1437(3) -0.3774(3) 0.44375(14) 0.0440(10) Uani 1 1 d .
H65A H 0.2084 -0.3761 0.4592 0.066 Uiso 1 1 calc R
H65B H 0.1522 -0.4120 0.4182 0.066 Uiso 1 1 calc R
H65C H 0.0904 -0.4035 0.4613 0.066 Uiso 1 1 calc R
C66 C 0.1891(3) -0.2430(3) 0.40235(19) 0.0607(14) Uani 1 1 d .
H66A H 0.2524 -0.2299 0.4175 0.091 Uiso 1 1 calc R
H66B H 0.1597 -0.1892 0.3913 0.091 Uiso 1 1 calc R
H66C H 0.2040 -0.2826 0.3791 0.091 Uiso 1 1 calc R
C67 C -0.2457(2) -0.1573(2) 0.42753(12) 0.0296(7) Uani 1 1 d .
H67 H -0.2166 -0.1273 0.4526 0.036 Uiso 1 1 calc R
C68 C -0.3402(3) -0.2070(3) 0.44158(13) 0.0389(9) Uani 1 1 d .
H68A H -0.3916 -0.1661 0.4521 0.058 Uiso 1 1 calc R
H68B H -0.3215 -0.2476 0.4639 0.058 Uiso 1 1 calc R
H68C H -0.3685 -0.2393 0.4178 0.058 Uiso 1 1 calc R
C69 C -0.2732(3) -0.0883(3) 0.39534(15) 0.0495(11) Uani 1 1 d .
H69A H -0.3201 -0.0462 0.4079 0.074 Uiso 1 1 calc R
H69B H -0.3062 -0.1158 0.3712 0.074 Uiso 1 1 calc R
H69C H -0.2108 -0.0586 0.3861 0.074 Uiso 1 1 calc R
O1S O 0.5792(3) 0.1107(2) 0.15949(10) 0.0561(8) Uani 1 1 d .
C1S C 0.6587(4) -0.0247(4) 0.1440(2) 0.0753(16) Uani 1 1 d .
H1SA H 0.6905 -0.0750 0.1574 0.113 Uiso 1 1 calc R
H1SB H 0.7091 0.0047 0.1263 0.113 Uiso 1 1 calc R
H1SC H 0.6010 -0.0440 0.1267 0.113 Uiso 1 1 calc R
C2S C 0.6215(6) 0.0358(4) 0.17635(19) 0.089(2) Uani 1 1 d .
H2SA H 0.5695 0.0062 0.1937 0.107 Uiso 1 1 calc R
H2SB H 0.6793 0.0519 0.1948 0.107 Uiso 1 1 calc R
C3S C 0.5428(5) 0.1695(4) 0.18900(19) 0.0766(17) Uani 1 1 d .
H3SA H 0.5990 0.1858 0.2083 0.092 Uiso 1 1 calc R
H3SB H 0.4880 0.1419 0.2057 0.092 Uiso 1 1 calc R
C4S C 0.5029(5) 0.2470(4) 0.16885(16) 0.0706(15) Uani 1 1 d .
H4SA H 0.4707 0.2843 0.1899 0.106 Uiso 1 1 calc R
H4SB H 0.4521 0.2304 0.1478 0.106 Uiso 1 1 calc R
H4SC H 0.5591 0.2784 0.1553 0.106 Uiso 1 1 calc R

loop_
_atom_site_aniso_label
_atom_site_aniso_U_11
_atom_site_aniso_U_22
_atom_site_aniso_U_33
_atom_site_aniso_U_23
_atom_site_aniso_U_13
_atom_site_aniso_U_12
Ni1 0.0403(3) 0.0399(3) 0.0366(3) 0.0015(2) -0.0001(2) -0.0035(2)
Cl1 0.0402(5) 0.0352(4) 0.0283(4) -0.0073(3) -0.0070(4) -0.0119(4)
N1 0.0165(12) 0.0182(13) 0.0245(13) 0.0022(11) 0.0007(10) -0.0002(10)
N2 0.0249(14) 0.0209(13) 0.0150(13) 0.0027(11) 0.0027(10) -0.0020(11)
C1 0.0196(14) 0.0204(15) 0.0208(15) 0.0000(12) 0.0024(12) 0.0060(12)
C2 0.0237(16) 0.0199(16) 0.0306(18) -0.0064(14) -0.0025(13) -0.0012(12)
C3 0.0284(17) 0.0257(17) 0.0271(17) -0.0004(14) -0.0035(14) 0.0009(14)
C4 0.0220(15) 0.0277(17) 0.0261(16) 0.0024(14) -0.0021(13) -0.0009(13)
C5 0.0363(19) 0.0325(19) 0.0267(17) -0.0007(15) -0.0074(15) -0.0008(16)
C6 0.036(2) 0.039(2) 0.0340(18) 0.0031(16) -0.0135(16) -0.0066(16)
C7 0.0269(18) 0.055(2) 0.0377(19) 0.0069(18) -0.0055(15) 0.0096(18)
C8 0.045(2) 0.046(2) 0.0365(19) -0.0048(18) -0.0037(17) 0.021(2)
C9 0.0342(18) 0.038(2) 0.0295(17) -0.0060(16) -0.0059(15) 0.0042(17)
C10 0.0217(15) 0.0177(15) 0.0188(14) 0.0014(12) -0.0002(12) -0.0052(12)
C11 0.0160(13) 0.0195(14) 0.0216(14) -0.0014(12) -0.0007(12) 0.0007(12)
C12 0.0221(16) 0.0223(16) 0.0233(15) 0.0009(13) -0.0007(12) 0.0042(13)
C13 0.0274(17) 0.0231(16) 0.0235(15) 0.0079(13) 0.0007(13) -0.0009(14)
C14 0.0171(15) 0.0287(17) 0.0283(16) 0.0033(14) 0.0051(13) -0.0001(13)
C15 0.0169(14) 0.0211(16) 0.0236(15) 0.0002(12) 0.0008(12) 0.0004(12)
C16 0.0165(14) 0.0201(15) 0.0238(15) 0.0055(12) 0.0001(12) 0.0046(12)
C17 0.0197(15) 0.0243(16) 0.0248(15) 0.0055(13) -0.0006(12) 0.0004(13)
C18 0.0196(16) 0.040(2) 0.038(2) 0.0011(17) -0.0003(14) -0.0013(14)
C19 0.0236(17) 0.044(2) 0.0357(19) -0.0016(17) 0.0065(15) 0.0060(15)
C20 0.0250(16) 0.0375(19) 0.0277(17) -0.0060(15) 0.0028(14) 0.0061(15)
C21 0.0209(15) 0.0221(15) 0.0248(15) 0.0005(13) -0.0008(12) 0.0025(13)
C22 0.0169(14) 0.0273(17) 0.0258(16) 0.0053(14) 0.0032(12) 0.0024(13)
C23 0.0186(15) 0.0404(19) 0.0299(17) 0.0108(15) 0.0019(14) -0.0029(15)
C24 0.0182(17) 0.059(3) 0.050(2) 0.013(2) -0.0043(16) 0.0027(17)
C25 0.0269(18) 0.050(2) 0.058(2) 0.012(2) 0.0021(17) 0.0150(18)
C26 0.0308(18) 0.0355(19) 0.049(2) 0.0058(18) 0.0078(17) 0.0133(18)
C27 0.0239(16) 0.0289(18) 0.0323(17) 0.0055(15) 0.0073(14) 0.0063(14)
C28 0.0216(16) 0.0255(17) 0.0390(19) -0.0013(15) 0.0003(14) -0.0028(14)
C29 0.0324(19) 0.0325(19) 0.042(2) -0.0003(17) -0.0067(16) -0.0114(16)
C30 0.045(2) 0.042(2) 0.0289(18) -0.0072(16) 0.0020(16) -0.0101(18)
C31 0.0227(15) 0.0271(16) 0.0331(17) -0.0026(14) -0.0024(15) 0.0014(13)
C32 0.044(2) 0.035(2) 0.046(2) 0.0010(17) -0.0045(18) -0.0090(17)
C33 0.0347(19) 0.042(2) 0.0370(19) -0.0100(16) -0.0019(17) 0.0040(18)
C34 0.0232(16) 0.0384(19) 0.0356(19) 0.0060(16) -0.0011(15) -0.0058(15)
C35 0.040(2) 0.043(2) 0.048(2) 0.0099(18) 0.0007(19) -0.0138(19)
C36 0.038(2) 0.067(3) 0.040(2) 0.005(2) -0.0077(17) -0.022(2)
C37 0.0269(17) 0.0288(19) 0.043(2) -0.0052(16) 0.0051(15) 0.0038(15)
C38 0.043(2) 0.049(2) 0.044(2) -0.0036(19) -0.0069(18) 0.005(2)
C39 0.042(2) 0.030(2) 0.069(3) -0.005(2) 0.011(2) 0.0016(18)
C40 0.0172(14) 0.0213(15) 0.0218(15) 0.0028(12) -0.0022(12) 0.0004(12)
C41 0.0179(14) 0.0263(16) 0.0209(14) -0.0001(13) 0.0008(12) 0.0007(13)
C42 0.0211(15) 0.0341(18) 0.0191(15) 0.0016(13) 0.0005(12) 0.0005(13)
C43 0.0190(15) 0.0390(19) 0.0242(15) 0.0095(14) -0.0006(13) -0.0078(15)
C44 0.0216(15) 0.0263(16) 0.0311(17) 0.0073(14) -0.0027(13) -0.0059(14)
C45 0.0154(14) 0.0225(15) 0.0253(15) 0.0013(13) -0.0025(12) 0.0008(12)
C46 0.0231(15) 0.0218(15) 0.0193(14) -0.0031(13) 0.0026(12) -0.0002(13)
C47 0.0268(16) 0.0265(17) 0.0254(16) -0.0012(13) 0.0062(13) 0.0026(14)
C48 0.0337(19) 0.0255(17) 0.0412(19) -0.0006(15) 0.0037(16) 0.0041(15)
C49 0.042(2) 0.0201(17) 0.047(2) -0.0052(16) 0.0034(17) -0.0017(15)
C50 0.0288(18) 0.0291(18) 0.043(2) -0.0079(16) -0.0023(16) -0.0080(15)
C51 0.0281(17) 0.0260(17) 0.0267(16) -0.0072(14) 0.0024(14) -0.0002(14)
C52 0.0198(15) 0.0184(14) 0.0266(15) 0.0028(12) -0.0025(13) 0.0006(13)
C53 0.0217(16) 0.0263(16) 0.0308(16) -0.0003(13) 0.0006(14) 0.0007(14)
C54 0.0335(19) 0.0295(18) 0.0310(17) -0.0038(14) 0.0041(15) -0.0006(15)
C55 0.0389(19) 0.0318(18) 0.0264(17) -0.0070(15) -0.0043(15) -0.0068(15)
C56 0.0255(16) 0.0369(19) 0.0277(18) 0.0012(15) -0.0065(14) -0.0059(15)
C57 0.0205(15) 0.0270(17) 0.0267(16) 0.0024(14) -0.0033(13) -0.0022(13)
C58 0.0278(17) 0.0303(18) 0.0355(18) -0.0005(15) -0.0008(15) 0.0032(15)
C59 0.0285(18) 0.046(2) 0.049(2) 0.0058(19) 0.0071(17) 0.0033(17)
C60 0.041(2) 0.051(3) 0.047(2) 0.011(2) -0.0062(19) 0.011(2)
C61 0.0261(17) 0.0263(18) 0.0392(19) -0.0029(15) -0.0069(14) -0.0015(14)
C62 0.045(2) 0.053(2) 0.041(2) 0.002(2) -0.0111(18) -0.001(2)
C63 0.036(2) 0.041(2) 0.061(3) 0.001(2) -0.0008(19) 0.0040(18)
C64 0.0257(18) 0.039(2) 0.046(2) -0.0056(17) -0.0060(16) 0.0088(16)
C65 0.039(2) 0.044(2) 0.049(2) 0.0046(19) -0.0070(18) 0.0157(19)
C66 0.0240(19) 0.057(3) 0.101(4) 0.024(3) -0.003(2) -0.001(2)
C67 0.0190(16) 0.0335(18) 0.0364(18) 0.0014(15) -0.0029(14) 0.0003(14)
C68 0.0317(19) 0.042(2) 0.043(2) 0.0019(18) 0.0094(16) -0.0019(17)
C69 0.037(2) 0.052(3) 0.059(3) 0.021(2) 0.0097(19) 0.012(2)
O1S 0.0542(18) 0.068(2) 0.0457(16) 0.0035(15) 0.0012(15) 0.0077(17)
C1S 0.056(3) 0.063(3) 0.107(5) 0.018(4) 0.014(3) 0.012(3)
C2S 0.131(6) 0.074(4) 0.062(3) 0.012(3) -0.032(4) 0.014(4)
C3S 0.090(4) 0.074(4) 0.066(3) -0.014(3) 0.017(3) 0.004(3)
C4S 0.083(4) 0.082(4) 0.047(3) -0.003(3) 0.007(3) 0.009(3)

loop_
_atom_type_symbol
_atom_type_description
_atom_type_scat_dispersion_real
_atom_type_scat_dispersion_imag
_atom_type_scat_source
C C 0.0033 0.0016 'International Tables Vol C Tables 4.2.6.8 and 6.1.1.4'
H H 0.0000 0.0000 'International Tables Vol C Tables 4.2.6.8 and 6.1.1.4'
Cl Cl 0.1484 0.1585 'International Tables Vol C Tables 4.2.6.8 and 6.1.1.4'
N N 0.0061 0.0033 'International Tables Vol C Tables 4.2.6.8 and 6.1.1.4'
Ni Ni 0.3393 1.1124 'International Tables Vol C Tables 4.2.6.8 and 6.1.1.4'
O O 0.0106 0.0060 'International Tables Vol C Tables 4.2.6.8 and 6.1.1.4'

loop_
_geom_angle_atom_site_label_1
_geom_angle_atom_site_label_2
_geom_angle_atom_site_label_3
_geom_angle
C2 Ni1 C1 107.08(14)
C2 Ni1 N1 145.89(13)
C1 Ni1 N1 39.41(12)
C2 Ni1 Cl1 98.37(11)
C1 Ni1 Cl1 154.38(10)
N1 Ni1 Cl1 115.54(9)
C1 N1 C10 138.4(3)
C1 N1 Ni1 65.40(19)
C10 N1 Ni1 156.1(2)
C2 N2 C40 175.8(3)
N1 C1 C3 136.5(3)
N1 C1 Ni1 75.2(2)
C3 C1 Ni1 148.3(2)
N2 C2 Ni1 175.2(3)
C1 C3 C4 113.9(3)
C1 C3 H3A 108.8
C4 C3 H3A 108.8
C1 C3 H3B 108.8
C4 C3 H3B 108.8
H3A C3 H3B 107.7
C9 C4 C5 118.5(3)
C9 C4 C3 123.1(3)
C5 C4 C3 118.3(3)
C4 C5 C6 120.6(4)
C4 C5 H5 119.7
C6 C5 H5 119.7
C7 C6 C5 120.2(3)
C7 C6 H6 119.9
C5 C6 H6 119.9
C6 C7 C8 119.6(3)
C6 C7 H7 120.2
C8 C7 H7 120.2
C7 C8 C9 120.2(4)
C7 C8 H8 119.9
C9 C8 H8 119.9
C4 C9 C8 120.8(3)
C4 C9 H9 119.6
C8 C9 H9 119.6
C15 C10 C11 121.3(3)
C15 C10 N1 120.4(3)
C11 C10 N1 118.2(3)
C12 C11 C10 118.3(3)
C12 C11 C16 119.0(3)
C10 C11 C16 122.5(3)
C11 C12 C13 121.5(3)
C11 C12 H12 119.3
C13 C12 H12 119.3
C14 C13 C12 119.3(3)
C14 C13 H13 120.3
C12 C13 H13 120.3
C13 C14 C15 122.2(3)
C13 C14 H14 118.9
C15 C14 H14 118.9
C14 C15 C10 117.4(3)
C14 C15 C22 118.9(3)
C10 C15 C22 123.7(3)
C21 C16 C17 120.6(3)
C21 C16 C11 118.0(3)
C17 C16 C11 121.1(3)
C18 C17 C16 117.7(3)
C18 C17 C28 120.1(3)
C16 C17 C28 122.1(3)
C19 C18 C17 121.6(3)
C19 C18 H18 119.2
C17 C18 H18 119.2
C20 C19 C18 120.1(3)
C20 C19 H19 120.0
C18 C19 H19 120.0
C19 C20 C21 121.1(3)
C19 C20 H20 119.4
C21 C20 H20 119.4
C20 C21 C16 118.9(3)
C20 C21 C31 118.8(3)
C16 C21 C31 122.2(3)
C27 C22 C23 120.2(3)
C27 C22 C15 119.7(3)
C23 C22 C15 119.9(3)
C24 C23 C22 118.2(3)
C24 C23 C34 118.8(3)
C22 C23 C34 123.0(3)
C25 C24 C23 121.4(4)
C25 C24 H24 119.3
C23 C24 H24 119.3
C26 C25 C24 120.3(4)
C26 C25 H25 119.9
C24 C25 H25 119.9
C25 C26 C27 121.1(4)
C25 C26 H26 119.5
C27 C26 H26 119.5
C26 C27 C22 118.9(3)
C26 C27 C37 119.3(3)
C22 C27 C37 121.6(3)
C17 C28 C30 111.1(3)
C17 C28 C29 113.4(3)
C30 C28 C29 109.0(3)
C17 C28 H28 107.7
C30 C28 H28 107.7
C29 C28 H28 107.7
C28 C29 H29A 109.5
C28 C29 H29B 109.5
H29A C29 H29B 109.5
C28 C29 H29C 109.5
H29A C29 H29C 109.5
H29B C29 H29C 109.5
C28 C30 H30A 109.5
C28 C30 H30B 109.5
H30A C30 H30B 109.5
C28 C30 H30C 109.5
H30A C30 H30C 109.5
H30B C30 H30C 109.5
C21 C31 C32 109.7(3)
C21 C31 C33 112.9(3)
C32 C31 C33 110.2(3)
C21 C31 H31 108.0
C32 C31 H31 108.0
C33 C31 H31 108.0
C31 C32 H32A 109.5
C31 C32 H32B 109.5
H32A C32 H32B 109.5
C31 C32 H32C 109.5
H32A C32 H32C 109.5
H32B C32 H32C 109.5
C31 C33 H33A 109.5
C31 C33 H33B 109.5
H33A C33 H33B 109.5
C31 C33 H33C 109.5
H33A C33 H33C 109.5
H33B C33 H33C 109.5
C23 C34 C35 111.1(3)
C23 C34 C36 113.5(3)
C35 C34 C36 108.7(3)
C23 C34 H34 107.8
C35 C34 H34 107.8
C36 C34 H34 107.8
C34 C35 H35A 109.5
C34 C35 H35B 109.5
H35A C35 H35B 109.5
C34 C35 H35C 109.5
H35A C35 H35C 109.5
H35B C35 H35C 109.5
C34 C36 H36A 109.5
C34 C36 H36B 109.5
H36A C36 H36B 109.5
C34 C36 H36C 109.5
H36A C36 H36C 109.5
H36B C36 H36C 109.5
C27 C37 C38 109.9(3)
C27 C37 C39 114.1(3)
C38 C37 C39 109.0(3)
C27 C37 H37 107.9
C38 C37 H37 107.9
C39 C37 H37 107.9
C37 C38 H38A 109.5
C37 C38 H38B 109.5
H38A C38 H38B 109.5
C37 C38 H38C 109.5
H38A C38 H38C 109.5
H38B C38 H38C 109.5
C37 C39 H39A 109.5
C37 C39 H39B 109.5
H39A C39 H39B 109.5
C37 C39 H39C 109.5
H39A C39 H39C 109.5
H39B C39 H39C 109.5
C41 C40 C45 124.4(3)
C41 C40 N2 118.3(3)
C45 C40 N2 117.3(3)
C40 C41 C42 116.4(3)
C40 C41 C46 121.8(3)
C42 C41 C46 121.8(3)
C43 C42 C41 121.1(3)
C43 C42 H42 119.5
C41 C42 H42 119.5
C42 C43 C44 120.6(3)
C42 C43 H43 119.7
C44 C43 H43 119.7
C45 C44 C43 120.7(3)
C45 C44 H44 119.7
C43 C44 H44 119.7
C44 C45 C40 116.7(3)
C44 C45 C52 121.7(3)
C40 C45 C52 121.6(3)
C47 C46 C51 120.8(3)
C47 C46 C41 119.9(3)
C51 C46 C41 119.3(3)
C48 C47 C46 118.6(3)
C48 C47 C58 119.4(3)
C46 C47 C58 121.8(3)
C49 C48 C47 120.7(3)
C49 C48 H48 119.6
C47 C48 H48 119.6
C50 C49 C48 120.5(3)
C50 C49 H49 119.8
C48 C49 H49 119.8
C49 C50 C51 121.2(3)
C49 C50 H50 119.4
C51 C50 H50 119.4
C50 C51 C46 118.2(3)
C50 C51 C61 119.6(3)
C46 C51 C61 122.2(3)
C53 C52 C57 120.0(3)
C53 C52 C45 120.6(3)
C57 C52 C45 119.4(3)
C54 C53 C52 119.0(3)
C54 C53 C64 119.4(3)
C52 C53 C64 121.5(3)
C55 C54 C53 120.9(3)
C55 C54 H54 119.5
C53 C54 H54 119.5
C56 C55 C54 120.1(3)
C56 C55 H55 119.9
C54 C55 H55 119.9
C55 C56 C57 121.4(3)
C55 C56 H56 119.3
C57 C56 H56 119.3
C56 C57 C52 118.5(3)
C56 C57 C67 120.1(3)
C52 C57 C67 121.3(3)
C60 C58 C47 114.2(3)
C60 C58 C59 110.6(3)
C47 C58 C59 110.1(3)
C60 C58 H58 107.2
C47 C58 H58 107.2
C59 C58 H58 107.2
C58 C59 H59A 109.5
C58 C59 H59B 109.5
H59A C59 H59B 109.5
C58 C59 H59C 109.5
H59A C59 H59C 109.5
H59B C59 H59C 109.5
C58 C60 H60A 109.5
C58 C60 H60B 109.5
H60A C60 H60B 109.5
C58 C60 H60C 109.5
H60A C60 H60C 109.5
H60B C60 H60C 109.5
C51 C61 C63 113.3(3)
C51 C61 C62 110.0(3)
C63 C61 C62 110.4(3)
C51 C61 H61 107.6
C63 C61 H61 107.6
C62 C61 H61 107.6
C61 C62 H62A 109.5
C61 C62 H62B 109.5
H62A C62 H62B 109.5
C61 C62 H62C 109.5
H62A C62 H62C 109.5
H62B C62 H62C 109.5
C61 C63 H63A 109.5
C61 C63 H63B 109.5
H63A C63 H63B 109.5
C61 C63 H63C 109.5
H63A C63 H63C 109.5
H63B C63 H63C 109.5
C53 C64 C65 112.7(3)
C53 C64 C66 109.4(3)
C65 C64 C66 112.4(3)
C53 C64 H64 107.4
C65 C64 H64 107.4
C66 C64 H64 107.4
C64 C65 H65A 109.5
C64 C65 H65B 109.5
H65A C65 H65B 109.5
C64 C65 H65C 109.5
H65A C65 H65C 109.5
H65B C65 H65C 109.5
C64 C66 H66A 109.5
C64 C66 H66B 109.5
H66A C66 H66B 109.5
C64 C66 H66C 109.5
H66A C66 H66C 109.5
H66B C66 H66C 109.5
C57 C67 C68 111.3(3)
C57 C67 C69 110.8(3)
C68 C67 C69 111.1(3)
C57 C67 H67 107.8
C68 C67 H67 107.8
C69 C67 H67 107.8
C67 C68 H68A 109.5
C67 C68 H68B 109.5
H68A C68 H68B 109.5
C67 C68 H68C 109.5
H68A C68 H68C 109.5
H68B C68 H68C 109.5
C67 C69 H69A 109.5
C67 C69 H69B 109.5
H69A C69 H69B 109.5
C67 C69 H69C 109.5
H69A C69 H69C 109.5
H69B C69 H69C 109.5
C2S O1S C3S 114.5(4)
C2S C1S H1SA 109.5
C2S C1S H1SB 109.5
H1SA C1S H1SB 109.5
C2S C1S H1SC 109.5
H1SA C1S H1SC 109.5
H1SB C1S H1SC 109.5
O1S C2S C1S 112.7(5)
O1S C2S H2SA 109.1
C1S C2S H2SA 109.1
O1S C2S H2SB 109.1
C1S C2S H2SB 109.1
H2SA C2S H2SB 107.8
O1S C3S C4S 111.0(5)
O1S C3S H3SA 109.4
C4S C3S H3SA 109.4
O1S C3S H3SB 109.4
C4S C3S H3SB 109.4
H3SA C3S H3SB 108.0
C3S C4S H4SA 109.5
C3S C4S H4SB 109.5
H4SA C4S H4SB 109.5
C3S C4S H4SC 109.5
H4SA C4S H4SC 109.5
H4SB C4S H4SC 109.5

loop_
_geom_bond_atom_site_label_1
_geom_bond_atom_site_label_2
_geom_bond_distance
Ni1 C2 1.800(3)
Ni1 C1 1.810(3)
Ni1 N1 1.924(3)
Ni1 Cl1 2.1861(10)
N1 C1 1.264(4)
N1 C10 1.412(4)
N2 C2 1.129(4)
N2 C40 1.403(4)
C1 C3 1.474(5)
C3 C4 1.524(5)
C3 H3A 0.9900
C3 H3B 0.9900
C4 C9 1.380(5)
C4 C5 1.388(5)
C5 C6 1.389(5)
C5 H5 0.9500
C6 C7 1.372(6)
C6 H6 0.9500
C7 C8 1.382(6)
C7 H7 0.9500
C8 C9 1.384(5)
C8 H8 0.9500
C9 H9 0.9500
C10 C15 1.407(4)
C10 C11 1.411(4)
C11 C12 1.385(4)
C11 C16 1.502(4)
C12 C13 1.386(5)
C12 H12 0.9500
C13 C14 1.377(5)
C13 H13 0.9500
C14 C15 1.396(5)
C14 H14 0.9500
C15 C22 1.496(4)
C16 C21 1.409(5)
C16 C17 1.414(5)
C17 C18 1.400(5)
C17 C28 1.507(5)
C18 C19 1.388(6)
C18 H18 0.9500
C19 C20 1.364(5)
C19 H19 0.9500
C20 C21 1.400(5)
C20 H20 0.9500
C21 C31 1.515(5)
C22 C27 1.410(5)
C22 C23 1.413(5)
C23 C24 1.396(5)
C23 C34 1.506(5)
C24 C25 1.379(7)
C24 H24 0.9500
C25 C26 1.366(6)
C25 H25 0.9500
C26 C27 1.396(5)
C26 H26 0.9500
C27 C37 1.516(5)
C28 C30 1.525(5)
C28 C29 1.537(5)
C28 H28 1.0000
C29 H29A 0.9800
C29 H29B 0.9800
C29 H29C 0.9800
C30 H30A 0.9800
C30 H30B 0.9800
C30 H30C 0.9800
C31 C32 1.530(5)
C31 C33 1.543(5)
C31 H31 1.0000
C32 H32A 0.9800
C32 H32B 0.9800
C32 H32C 0.9800
C33 H33A 0.9800
C33 H33B 0.9800
C33 H33C 0.9800
C34 C35 1.531(5)
C34 C36 1.542(5)
C34 H34 1.0000
C35 H35A 0.9800
C35 H35B 0.9800
C35 H35C 0.9800
C36 H36A 0.9800
C36 H36B 0.9800
C36 H36C 0.9800
C37 C38 1.517(6)
C37 C39 1.535(5)
C37 H37 1.0000
C38 H38A 0.9800
C38 H38B 0.9800
C38 H38C 0.9800
C39 H39A 0.9800
C39 H39B 0.9800
C39 H39C 0.9800
C40 C41 1.388(4)
C40 C45 1.400(4)
C41 C42 1.399(4)
C41 C46 1.487(4)
C42 C43 1.377(5)
C42 H42 0.9500
C43 C44 1.393(5)
C43 H43 0.9500
C44 C45 1.387(5)
C44 H44 0.9500
C45 C52 1.489(4)
C46 C47 1.407(5)
C46 C51 1.415(5)
C47 C48 1.394(5)
C47 C58 1.521(5)
C48 C49 1.382(6)
C48 H48 0.9500
C49 C50 1.377(6)
C49 H49 0.9500
C50 C51 1.391(5)
C50 H50 0.9500
C51 C61 1.518(5)
C52 C53 1.405(5)
C52 C57 1.411(5)
C53 C54 1.387(5)
C53 C64 1.515(5)
C54 C55 1.375(5)
C54 H54 0.9500
C55 C56 1.371(5)
C55 H55 0.9500
C56 C57 1.387(5)
C56 H56 0.9500
C57 C67 1.514(5)
C58 C60 1.514(5)
C58 C59 1.525(5)
C58 H58 1.0000
C59 H59A 0.9800
C59 H59B 0.9800
C59 H59C 0.9800
C60 H60A 0.9800
C60 H60B 0.9800
C60 H60C 0.9800
C61 C63 1.526(5)
C61 C62 1.533(5)
C61 H61 1.0000
C62 H62A 0.9800
C62 H62B 0.9800
C62 H62C 0.9800
C63 H63A 0.9800
C63 H63B 0.9800
C63 H63C 0.9800
C64 C65 1.518(6)
C64 C66 1.526(6)
C64 H64 1.0000
C65 H65A 0.9800
C65 H65B 0.9800
C65 H65C 0.9800
C66 H66A 0.9800
C66 H66B 0.9800
C66 H66C 0.9800
C67 C68 1.521(5)
C67 C69 1.523(5)
C67 H67 1.0000
C68 H68A 0.9800
C68 H68B 0.9800
C68 H68C 0.9800
C69 H69A 0.9800
C69 H69B 0.9800
C69 H69C 0.9800
O1S C2S 1.390(7)
O1S C3S 1.391(6)
C1S C2S 1.475(9)
C1S H1SA 0.9800
C1S H1SB 0.9800
C1S H1SC 0.9800
C2S H2SA 0.9900
C2S H2SB 0.9900
C3S C4S 1.453(8)
C3S H3SA 0.9900
C3S H3SB 0.9900
C4S H4SA 0.9800
C4S H4SB 0.9800
C4S H4SC 0.9800
